data_1564611
loop_
_publ_author_name
'Schw\"arzer, Kuno'
'Rout, Saroj K.'
'Bessinger, Derya'
'Lima, Fabio'
'Brocklehurst, Cara E.'
'Karaghiosoff, Konstantin'
'Bein, Thomas'
'Knochel, Paul'

_publ_section_title
;
 Selective functionalization of the 1H-imidazo[1,2-b]pyrazole scaffold. A
 new potential non-classical isostere of indole and a precursor of
 push--pull dyes
;
_journal_name_full 'Chemical Science'
_journal_paper_doi 10.1039/D1SC04155J
_journal_year 2021
_chemical_formula_moiety 'C12 H21 N3 O S Si'
_chemical_formula_sum 'C12 H21 N3 O S Si'
_chemical_formula_weight 283.47
_chemical_name_systematic
;
7-(methylthio)-1-((2-(trimethylsilyl)ethoxy)methyl)-1H-imidazo[1,2-b]pyrazole
;
_space_group_crystal_system monoclinic
_space_group_IT_number 14
_space_group_name_Hall '-P 2ybc'
_space_group_name_H-M_alt 'P 1 21/c 1'
_atom_sites_solution_hydrogens geom
_atom_sites_solution_primary direct
_atom_sites_solution_secondary difmap
_audit_creation_method SHELXL-2018/1
_audit_update_record
;
2021-07-18 deposited with the CCDC.	2021-09-10 downloaded from the CCDC.
;
_cell_angle_alpha 90
_cell_angle_beta 102.656(8)
_cell_angle_gamma 90
_cell_formula_units_Z 4
_cell_length_a 15.4782(12)
_cell_length_b 8.4222(7)
_cell_length_c 12.5728(9)
_cell_measurement_reflns_used 1071
_cell_measurement_temperature 123(2)
_cell_measurement_theta_max 22.4350
_cell_measurement_theta_min 2.7550
_cell_volume 1599.2(2)
_computing_cell_refinement 'CrysAlisPro 1.171.40.81a (Rigaku OD, 2020)'
_computing_data_collection 'CrysAlisPro 1.171.40.81a (Rigaku OD, 2020)'
_computing_data_reduction 'CrysAlisPro 1.171.40.81a (Rigaku OD, 2020)'
_computing_molecular_graphics
;
'ORTEP (M. N. Burnett, C. K. Johnson, ORTEP-III: Oak Ridge Thermal Ellipsoid
# Plot Program for Crystal Structure Illustrations, Oak Ridge National
# Laboratory Report ORNL-6895, 1996). Windows version (L. J. Farrugia, Univ.
# Glasgow) used --- SCHAKAL (E. Keller, University of  Freiburg (Breisgau),
# Germany, 1995)'
;
_computing_publication_material
;
PLATON (A. L. Spek, Acta Crystallogr, Sect. A, 1990, 46, C34, 1995 version).
# --- T.B.Cohen, Pure Appl. Chem. 1996,68,2339-2359 (atomic masses).
;
_computing_structure_refinement 'SHELXL-2018/1 (Sheldrick, 2018)'
_computing_structure_solution 'SHELXS-97 (Sheldrick, 1990)'
_diffrn_ambient_temperature 123(2)
_diffrn_detector_area_resol_mean 15.9809
_diffrn_measured_fraction_theta_full 0.995
_diffrn_measured_fraction_theta_max 0.995
_diffrn_measurement_device_type 'Xcalibur, Sapphire3'
_diffrn_measurement_method '\w scans'
_diffrn_radiation_type MoK\a
_diffrn_radiation_wavelength 0.71073
_diffrn_reflns_av_R_equivalents 0.0776
_diffrn_reflns_av_unetI/netI 0.0972
_diffrn_reflns_Laue_measured_fraction_full 0.995
_diffrn_reflns_Laue_measured_fraction_max 0.995
_diffrn_reflns_limit_h_max 17
_diffrn_reflns_limit_h_min -19
_diffrn_reflns_limit_k_max 9
_diffrn_reflns_limit_k_min -10
_diffrn_reflns_limit_l_max 15
_diffrn_reflns_limit_l_min -15
_diffrn_reflns_number 10569
_diffrn_reflns_point_group_measured_fraction_full 0.995
_diffrn_reflns_point_group_measured_fraction_max 0.995
_diffrn_reflns_theta_full 25.242
_diffrn_reflns_theta_max 26.021
_diffrn_reflns_theta_min 2.769
_diffrn_source 'fine-focus sealed X-ray tube'
_exptl_absorpt_coefficient_mu 0.271
_exptl_absorpt_correction_T_max 1.00000
_exptl_absorpt_correction_T_min 0.80050
_exptl_absorpt_correction_type multi-scan
_exptl_absorpt_process_details
;
CrysAlisPro 1.171.40.81a (Rigaku Oxford Diffraction, 2020)
Empirical absorption correction using spherical harmonics,
implemented in SCALE3 ABSPACK scaling algorithm.
;
_exptl_crystal_colour colorless
_exptl_crystal_density_diffrn 1.177
_exptl_crystal_description platelet
_exptl_crystal_F_000 608
_exptl_crystal_size_max 0.250
_exptl_crystal_size_mid 0.050
_exptl_crystal_size_min 0.020
_refine_diff_density_max 0.276
_refine_diff_density_min -0.281
_refine_diff_density_rms 0.059
_refine_ls_extinction_method none
_refine_ls_goodness_of_fit_ref 0.988
_refine_ls_hydrogen_treatment mixed
_refine_ls_matrix_type full
_refine_ls_number_parameters 177
_refine_ls_number_reflns 3139
_refine_ls_number_restraints 0
_refine_ls_restrained_S_all 0.988
_refine_ls_R_factor_all 0.1074
_refine_ls_R_factor_gt 0.0568
_refine_ls_shift/su_max 0.000
_refine_ls_shift/su_mean 0.000
_refine_ls_structure_factor_coef Fsqd
_refine_ls_weighting_details 'w=1/[\s^2^(Fo^2^)+(0.0269P)^2^] where P=(Fo^2^+2Fc^2^)/3'
_refine_ls_weighting_scheme calc
_refine_ls_wR_factor_gt 0.0844
_refine_ls_wR_factor_ref 0.0998
_reflns_Friedel_coverage 0.000
_reflns_number_gt 1968
_reflns_number_total 3139
_reflns_threshold_expression 'I > 2\s(I)'
_cod_data_source_file d1sc04155j2.cif
_cod_data_source_block test1
_cod_original_sg_symbol_H-M 'P 21/c'
_cod_database_code 1564611
_shelx_shelxl_version_number 2018/1
_shelx_space_group_comment
;
The symmetry employed for this shelxl refinement is uniquely defined
by the following loop, which should always be used as a source of
symmetry information in preference to the above space-group names.
They are only intended as comments.
;
_shelx_estimated_absorpt_t_min 0.935
_shelx_estimated_absorpt_t_max 0.995

loop_
_space_group_symop_operation_xyz
'x, y, z'
'-x, y+1/2, -z+1/2'
'-x, -y, -z'
'x, -y-1/2, z-1/2'

loop_
_atom_site_label
_atom_site_type_symbol
_atom_site_fract_x
_atom_site_fract_y
_atom_site_fract_z
_atom_site_U_iso_or_equiv
_atom_site_adp_type
_atom_site_occupancy
_atom_site_site_symmetry_order
_atom_site_calc_flag
_atom_site_refinement_flags_posn
_atom_site_refinement_flags_adp
_atom_site_refinement_flags_occupancy
_atom_site_disorder_assembly
_atom_site_disorder_group
S1 S 0.13900(5) 0.81919(9) 0.42777(7) 0.0337(2) Uani 1 1 d . . . . .
C1 C 0.10979(18) 0.5663(4) 0.2738(2) 0.0312(8) Uani 1 1 d . . . . .
H1 H 0.1156(3) 0.6261(18) 0.2198(16) 0.037 Uiso 1 1 calc R U . . .
Si1 Si 0.39474(6) 0.21871(11) 0.86580(7) 0.0364(3) Uani 1 1 d . . . . .
O1 O 0.21582(12) 0.5268(2) 0.68181(14) 0.0274(5) Uani 1 1 d . . . . .
N3 N 0.10145(14) 0.4301(3) 0.53717(16) 0.0211(5) Uani 1 1 d . . . . .
C3 C 0.10540(17) 0.4901(3) 0.4368(2) 0.0196(6) Uani 1 1 d . . . . .
N2 N 0.08888(14) 0.3682(3) 0.36587(17) 0.0219(5) Uani 1 1 d . . . . .
C2 C 0.11965(17) 0.6252(3) 0.3798(2) 0.0226(6) Uani 1 1 d . . . . .
C4 C 0.08296(17) 0.2695(3) 0.5244(2) 0.0238(7) Uani 1 1 d . . . . .
H4 H 0.0776(2) 0.2000(19) 0.5801(15) 0.029 Uiso 1 1 calc R U . . .
C5 C 0.07402(17) 0.2297(3) 0.4190(2) 0.0263(7) Uani 1 1 d . . . . .
H5 H 0.0617(4) 0.138(3) 0.3904(9) 0.032 Uiso 1 1 calc R U . . .
N1 N 0.09075(15) 0.4111(3) 0.26146(17) 0.0284(6) Uani 1 1 d . . . . .
C8 C 0.24945(18) 0.3832(3) 0.7372(2) 0.0275(7) Uani 1 1 d . . . . .
H8A H 0.2392(3) 0.2936(15) 0.6853(8) 0.033 Uiso 1 1 calc R U . . .
H8B H 0.2175(5) 0.3607(5) 0.7956(10) 0.033 Uiso 1 1 calc R U . . .
C7 C 0.12411(18) 0.5192(3) 0.6386(2) 0.0273(7) Uani 1 1 d . . . . .
H7A H 0.1004(4) 0.6294(18) 0.6254(3) 0.033 Uiso 1 1 calc R U . . .
H7B H 0.0949(5) 0.4686(9) 0.6933(9) 0.033 Uiso 1 1 calc R U . . .
C9 C 0.34705(18) 0.3984(3) 0.7859(2) 0.0313(8) Uani 1 1 d . . . . .
H9A H 0.3565(3) 0.4877(16) 0.8320(8) 0.038 Uiso 1 1 calc R U . . .
H9B H 0.3772(6) 0.4155(5) 0.7295(10) 0.038 Uiso 1 1 calc R U . . .
C6 C 0.2564(2) 0.8152(4) 0.4816(3) 0.0500(10) Uani 1 1 d . . . . .
H6A H 0.2699(3) 0.738(2) 0.5376(14) 0.075 Uiso 1 1 calc R U . . .
H6B H 0.2755(4) 0.9163(17) 0.5103(16) 0.075 Uiso 1 1 calc R U . . .
H6C H 0.2857(5) 0.789(2) 0.4253(10) 0.075 Uiso 1 1 calc R U . . .
C11 C 0.3330(2) 0.1772(4) 0.9732(3) 0.0594(12) Uani 1 1 d . . . . .
H11A H 0.3575(11) 0.089(2) 1.0134(15) 0.089 Uiso 1 1 calc R U . . .
H11B H 0.2738(12) 0.157(3) 0.9410(6) 0.089 Uiso 1 1 calc R U . . .
H11C H 0.3365(13) 0.265(2) 1.0192(14) 0.089 Uiso 1 1 calc R U . . .
C10 C 0.3847(3) 0.0428(5) 0.7741(3) 0.104(2) Uani 1 1 d . . . . .
H10A H 0.413(2) 0.0626(17) 0.720(2) 0.156 Uiso 1 1 calc R U . . .
H10B H 0.3266(14) 0.023(3) 0.745(2) 0.156 Uiso 1 1 calc R U . . .
H10C H 0.409(2) -0.043(2) 0.8128(11) 0.156 Uiso 1 1 calc R U . . .
C12 C 0.5122(2) 0.2549(5) 0.9289(3) 0.098(2) Uani 1 1 d . . . . .
H12A H 0.5164(3) 0.334(3) 0.975(2) 0.147 Uiso 1 1 calc R U . . .
H12B H 0.5410(9) 0.279(4) 0.8778(14) 0.147 Uiso 1 1 calc R U . . .
H12C H 0.5354(9) 0.169(3) 0.964(3) 0.147 Uiso 1 1 calc R U . . .

loop_
_atom_site_aniso_label
_atom_site_aniso_U_11
_atom_site_aniso_U_22
_atom_site_aniso_U_33
_atom_site_aniso_U_23
_atom_site_aniso_U_13
_atom_site_aniso_U_12
S1 0.0360(5) 0.0219(5) 0.0428(5) 0.0022(4) 0.0079(4) 0.0000(4)
C1 0.0371(19) 0.034(2) 0.0222(18) 0.0135(14) 0.0060(15) 0.0053(15)
Si1 0.0289(5) 0.0470(6) 0.0326(5) 0.0076(4) 0.0050(4) 0.0066(4)
O1 0.0277(11) 0.0284(13) 0.0239(12) 0.0003(9) 0.0012(10) 0.0009(9)
N3 0.0248(13) 0.0205(14) 0.0183(13) 0.0010(10) 0.0054(11) 0.0008(10)
C3 0.0192(14) 0.0202(17) 0.0194(16) 0.0006(12) 0.0043(13) 0.0057(12)
N2 0.0247(13) 0.0237(14) 0.0174(13) 0.0000(10) 0.0049(11) 0.0027(10)
C2 0.0207(15) 0.0230(17) 0.0231(16) 0.0036(13) 0.0024(13) 0.0028(12)
C4 0.0240(16) 0.0226(17) 0.0239(17) 0.0054(13) 0.0031(14) 0.0021(12)
C5 0.0264(16) 0.0196(17) 0.0302(18) 0.0029(13) 0.0004(14) -0.0010(13)
N1 0.0351(15) 0.0314(16) 0.0188(14) 0.0047(11) 0.0059(12) 0.0050(12)
C8 0.0303(18) 0.0277(18) 0.0228(17) 0.0034(14) 0.0024(14) -0.0014(14)
C7 0.0307(18) 0.0291(18) 0.0221(17) -0.0032(14) 0.0057(15) 0.0047(13)
C9 0.0247(17) 0.040(2) 0.0282(17) -0.0023(15) 0.0042(14) -0.0012(14)
C6 0.043(2) 0.041(2) 0.064(3) 0.0002(18) 0.0079(19) -0.0151(17)
C11 0.054(2) 0.073(3) 0.053(2) 0.031(2) 0.017(2) 0.015(2)
C10 0.189(6) 0.065(3) 0.052(3) 0.002(2) 0.016(3) 0.063(4)
C12 0.032(2) 0.115(4) 0.133(5) 0.078(4) -0.010(2) -0.004(2)

loop_
_atom_type_symbol
_atom_type_description
_atom_type_scat_dispersion_real
_atom_type_scat_dispersion_imag
_atom_type_scat_source
C C 0.0033 0.0016 'International Tables Vol C Tables 4.2.6.8 and 6.1.1.4'
H H 0.0000 0.0000 'International Tables Vol C Tables 4.2.6.8 and 6.1.1.4'
N N 0.0061 0.0033 'International Tables Vol C Tables 4.2.6.8 and 6.1.1.4'
O O 0.0106 0.0060 'International Tables Vol C Tables 4.2.6.8 and 6.1.1.4'
S S 0.1246 0.1234 'International Tables Vol C Tables 4.2.6.8 and 6.1.1.4'
Si Si 0.0817 0.0704 'International Tables Vol C Tables 4.2.6.8 and 6.1.1.4'

loop_
_geom_angle_atom_site_label_1
_geom_angle_atom_site_label_2
_geom_angle_atom_site_label_3
_geom_angle
_geom_angle_site_symmetry_1
_geom_angle_site_symmetry_3
_geom_angle_publ_flag
C2 S1 C6 101.28(14) . . ?
N1 C1 C2 115.6(3) . . ?
N1 C1 H1 122.2 . . ?
C2 C1 H1 122.2 . . ?
C12 Si1 C11 109.63(17) . . ?
C12 Si1 C10 109.8(2) . . ?
C11 Si1 C10 108.32(19) . . ?
C12 Si1 C9 109.42(15) . . ?
C11 Si1 C9 109.74(14) . . ?
C10 Si1 C9 109.90(16) . . ?
C7 O1 C8 112.2(2) . . ?
C3 N3 C4 107.6(2) . . ?
C3 N3 C7 124.4(2) . . ?
C4 N3 C7 127.5(2) . . ?
N2 C3 N3 106.7(2) . . ?
N2 C3 C2 108.1(2) . . ?
N3 C3 C2 145.1(3) . . ?
C3 N2 N1 113.1(2) . . ?
C3 N2 C5 110.4(2) . . ?
N1 N2 C5 136.4(2) . . ?
C3 C2 C1 101.8(2) . . ?
C3 C2 S1 128.6(2) . . ?
C1 C2 S1 129.5(2) . . ?
C5 C4 N3 109.4(2) . . ?
C5 C4 H4 125.3 . . ?
N3 C4 H4 125.3 . . ?
C4 C5 N2 105.8(2) . . ?
C4 C5 H5 127.1 . . ?
N2 C5 H5 127.1 . . ?
C1 N1 N2 101.3(2) . . ?
O1 C8 C9 110.5(2) . . ?
O1 C8 H8A 109.5 . . ?
C9 C8 H8A 109.5 . . ?
O1 C8 H8B 109.5 . . ?
C9 C8 H8B 109.5 . . ?
H8A C8 H8B 108.1 . . ?
O1 C7 N3 113.0(2) . . ?
O1 C7 H7A 109.0 . . ?
N3 C7 H7A 109.0 . . ?
O1 C7 H7B 109.0 . . ?
N3 C7 H7B 109.0 . . ?
H7A C7 H7B 107.8 . . ?
C8 C9 Si1 113.0(2) . . ?
C8 C9 H9A 109.0 . . ?
Si1 C9 H9A 109.0 . . ?
C8 C9 H9B 109.0 . . ?
Si1 C9 H9B 109.0 . . ?
H9A C9 H9B 107.8 . . ?
S1 C6 H6A 109.5 . . ?
S1 C6 H6B 109.5 . . ?
H6A C6 H6B 109.5 . . ?
S1 C6 H6C 109.5 . . ?
H6A C6 H6C 109.5 . . ?
H6B C6 H6C 109.5 . . ?
Si1 C11 H11A 109.5 . . ?
Si1 C11 H11B 109.5 . . ?
H11A C11 H11B 109.5 . . ?
Si1 C11 H11C 109.5 . . ?
H11A C11 H11C 109.5 . . ?
H11B C11 H11C 109.5 . . ?
Si1 C10 H10A 109.5 . . ?
Si1 C10 H10B 109.5 . . ?
H10A C10 H10B 109.5 . . ?
Si1 C10 H10C 109.5 . . ?
H10A C10 H10C 109.5 . . ?
H10B C10 H10C 109.5 . . ?
Si1 C12 H12A 109.5 . . ?
Si1 C12 H12B 109.5 . . ?
H12A C12 H12B 109.5 . . ?
Si1 C12 H12C 109.5 . . ?
H12A C12 H12C 109.5 . . ?
H12B C12 H12C 109.5 . . ?

loop_
_geom_bond_atom_site_label_1
_geom_bond_atom_site_label_2
_geom_bond_distance
_geom_bond_site_symmetry_2
_geom_bond_publ_flag
S1 C2 1.745(3) . ?
S1 C6 1.795(3) . ?
C1 N1 1.341(3) . ?
C1 C2 1.398(4) . ?
C1 H1 0.87(3) . ?
Si1 C12 1.843(4) . ?
Si1 C11 1.850(3) . ?
Si1 C10 1.862(4) . ?
Si1 C9 1.876(3) . ?
O1 C7 1.406(3) . ?
O1 C8 1.435(3) . ?
N3 C3 1.372(3) . ?
N3 C4 1.385(3) . ?
N3 C7 1.455(3) . ?
C3 N2 1.348(3) . ?
C3 C2 1.388(3) . ?
N2 N1 1.368(3) . ?
N2 C5 1.388(3) . ?
C4 C5 1.345(3) . ?
C4 H4 0.93(2) . ?
C5 H5 0.86(3) . ?
C8 C9 1.506(4) . ?
C8 H8A 0.988(16) . ?
C8 H8B 0.988(16) . ?
C7 H7A 0.998(16) . ?
C7 H7B 0.998(16) . ?
C9 H9A 0.941(16) . ?
C9 H9B 0.941(16) . ?
C6 H6A 0.947(15) . ?
C6 H6B 0.947(15) . ?
C6 H6C 0.947(15) . ?
C11 H11A 0.932(17) . ?
C11 H11B 0.932(17) . ?
C11 H11C 0.932(17) . ?
C10 H10A 0.91(2) . ?
C10 H10B 0.91(2) . ?
C10 H10C 0.91(2) . ?
C12 H12A 0.88(2) . ?
C12 H12B 0.88(2) . ?
C12 H12C 0.88(2) . ?

loop_
_geom_torsion_atom_site_label_1
_geom_torsion_atom_site_label_2
_geom_torsion_atom_site_label_3
_geom_torsion_atom_site_label_4
_geom_torsion
_geom_torsion_site_symmetry_1
_geom_torsion_site_symmetry_2
_geom_torsion_site_symmetry_3
_geom_torsion_site_symmetry_4
_geom_torsion_publ_flag
C4 N3 C3 N2 0.5(3) . . . . ?
C7 N3 C3 N2 173.5(2) . . . . ?
C4 N3 C3 C2 -179.3(4) . . . . ?
C7 N3 C3 C2 -6.3(6) . . . . ?
N3 C3 N2 N1 -180.0(2) . . . . ?
C2 C3 N2 N1 -0.1(3) . . . . ?
N3 C3 N2 C5 0.1(3) . . . . ?
C2 C3 N2 C5 -179.9(2) . . . . ?
N2 C3 C2 C1 -0.2(3) . . . . ?
N3 C3 C2 C1 179.7(4) . . . . ?
N2 C3 C2 S1 176.87(19) . . . . ?
N3 C3 C2 S1 -3.3(6) . . . . ?
N1 C1 C2 C3 0.3(3) . . . . ?
N1 C1 C2 S1 -176.6(2) . . . . ?
C6 S1 C2 C3 84.8(3) . . . . ?
C6 S1 C2 C1 -99.0(3) . . . . ?
C3 N3 C4 C5 -1.0(3) . . . . ?
C7 N3 C4 C5 -173.8(2) . . . . ?
N3 C4 C5 N2 1.0(3) . . . . ?
C3 N2 C5 C4 -0.7(3) . . . . ?
N1 N2 C5 C4 179.4(3) . . . . ?
C2 C1 N1 N2 -0.4(3) . . . . ?
C3 N2 N1 C1 0.3(3) . . . . ?
C5 N2 N1 C1 -179.9(3) . . . . ?
C7 O1 C8 C9 -177.9(2) . . . . ?
C8 O1 C7 N3 -78.8(3) . . . . ?
C3 N3 C7 O1 -80.4(3) . . . . ?
C4 N3 C7 O1 91.3(3) . . . . ?
O1 C8 C9 Si1 177.12(16) . . . . ?
C12 Si1 C9 C8 -176.3(2) . . . . ?
C11 Si1 C9 C8 -56.0(3) . . . . ?
C10 Si1 C9 C8 63.0(3) . . . . ?
